data_2226338
loop_
_publ_author_name
'Tercan, Bar\?i\,s'
'Y\"uksel, Fatma'
'Pat\?ir, S\"uleyman'
'H\"okelek, Tuncer'

_publ_section_title
;
 6,6-[Ethylenebis(sulfanediyl)]-2-(2-methoxyethyl)-1,2,3,4,5,6-hexahydro-1,5-methano-1<i>H</i>-azocino[4,3-<i>b</i>]indol-3-one
;
_journal_coeditor_code XU2755
_journal_issue 6
_journal_name_full 'Acta Crystallographica Section E'
_journal_page_first o1275
_journal_page_last o1276
_journal_paper_doi 10.1107/S1600536810015941
_journal_volume 66
_journal_year 2010
_chemical_formula_iupac 'C19 H22 N2 O2 S2'
_chemical_formula_moiety 'C19 H22 N2 O2 S2'
_chemical_formula_sum 'C19 H22 N2 O2 S2'
_chemical_formula_weight 374.53
_chemical_name_systematic
;
6,6-[Ethylenebis(sulfanediyl)]-2-(2-methoxyethyl)-1,2,3,4,5,6-hexahydro-
1,5-methano-1<i>H</i>-azocino[4,3-<i>b</i>]indol-3-one
;
_space_group_IT_number 14
_symmetry_cell_setting monoclinic
_symmetry_space_group_name_Hall '-P 2ybc'
_symmetry_space_group_name_H-M 'P 1 21/c 1'
_atom_sites_solution_hydrogens geom
_atom_sites_solution_primary direct
_atom_sites_solution_secondary difmap
_audit_creation_method SHELXL-97
_cell_angle_alpha 90.00
_cell_angle_beta 121.267(2)
_cell_angle_gamma 90.00
_cell_formula_units_Z 4
_cell_length_a 11.2233(3)
_cell_length_b 15.4228(5)
_cell_length_c 12.3027(4)
_cell_measurement_reflns_used 6662
_cell_measurement_temperature 294(2)
_cell_measurement_theta_max 24.9639
_cell_measurement_theta_min 2.5003
_cell_volume 1820.23(10)
_computing_cell_refinement 'SAINT (Bruker, 2007)'
_computing_data_collection 'APEX2 (Bruker, 2007)'
_computing_data_reduction 'SAINT (Bruker, 2007)'
_computing_molecular_graphics 'ORTEP-3 for Windows (Farrugia, 1997)'
_computing_publication_material 'WinGX (Farrugia, 1999) and PLATON (Spek, 2009)'
_computing_structure_refinement 'SHELXL97 (Sheldrick, 2008)'
_computing_structure_solution 'SHELXS97 (Sheldrick, 2008)'
_diffrn_ambient_temperature 294(2)
_diffrn_measured_fraction_theta_full 0.997
_diffrn_measured_fraction_theta_max 0.997
_diffrn_measurement_device_type 'Bruker Kappa APEXII CCD area-detector diffractometer'
_diffrn_measurement_method '\f and \w scans'
_diffrn_radiation_monochromator graphite
_diffrn_radiation_source 'fine-focus sealed tube'
_diffrn_radiation_type MoK\a
_diffrn_radiation_wavelength 0.71073
_diffrn_reflns_av_R_equivalents 0.0294
_diffrn_reflns_av_sigmaI/netI 0.0220
_diffrn_reflns_limit_h_max 13
_diffrn_reflns_limit_h_min -13
_diffrn_reflns_limit_k_max 18
_diffrn_reflns_limit_k_min -15
_diffrn_reflns_limit_l_max 14
_diffrn_reflns_limit_l_min -14
_diffrn_reflns_number 13979
_diffrn_reflns_theta_full 25.00
_diffrn_reflns_theta_max 25.00
_diffrn_reflns_theta_min 2.12
_diffrn_standards_number 0
_exptl_absorpt_coefficient_mu 0.308
_exptl_absorpt_correction_T_max 0.97
_exptl_absorpt_correction_T_min 0.85
_exptl_absorpt_correction_type multi-scan
_exptl_absorpt_process_details '(SADABS; Bruker, 2005)'
_exptl_crystal_colour colourless
_exptl_crystal_density_diffrn 1.367
_exptl_crystal_density_method 'not measured'
_exptl_crystal_description block
_exptl_crystal_F_000 792
_exptl_crystal_size_max 0.11
_exptl_crystal_size_mid 0.11
_exptl_crystal_size_min 0.09
_refine_diff_density_max 1.097
_refine_diff_density_min -0.558
_refine_ls_extinction_method none
_refine_ls_goodness_of_fit_ref 1.037
_refine_ls_hydrogen_treatment mixed
_refine_ls_matrix_type full
_refine_ls_number_parameters 279
_refine_ls_number_reflns 3203
_refine_ls_number_restraints 1
_refine_ls_restrained_S_all 1.065
_refine_ls_R_factor_all 0.0645
_refine_ls_R_factor_gt 0.0570
_refine_ls_shift/su_max 0.000
_refine_ls_shift/su_mean 0.000
_refine_ls_structure_factor_coef Fsqd
_refine_ls_weighting_details 'calc w=1/[\s^2^(Fo^2^)+(0.0730P)^2^+2.6218P] where P=(Fo^2^+2Fc^2^)/3'
_refine_ls_weighting_scheme calc
_refine_ls_wR_factor_gt 0.1520
_refine_ls_wR_factor_ref 0.1588
_reflns_number_gt 2765
_reflns_number_total 3203
_reflns_threshold_expression I>2\s(I)
_cod_data_source_file xu2755.cif
_cod_data_source_block I
_cod_original_sg_symbol_H-M 'P 21/c'
_cod_database_code 2226338
_cod_database_fobs_code 2226338

loop_
_symmetry_equiv_pos_as_xyz
'x, y, z'
'-x, y+1/2, -z+1/2'
'-x, -y, -z'
'x, -y-1/2, z-1/2'

loop_
_atom_site_type_symbol
_atom_site_label
_atom_site_fract_x
_atom_site_fract_y
_atom_site_fract_z
_atom_site_U_iso_or_equiv
_atom_site_adp_type
_atom_site_calc_flag
_atom_site_refinement_flags
_atom_site_occupancy
_atom_site_disorder_assembly
_atom_site_disorder_group
S S1 -0.00713(10) 0.85797(6) 0.42981(9) 0.0531(3) Uani d . 1 . .
S S2 -0.17536(8) 0.82283(6) 0.54739(8) 0.0505(3) Uani d . 1 . .
O O1 -0.0128(3) 0.51573(16) 0.7174(3) 0.0610(7) Uani d . 1 . .
O O2 0.4150(5) 0.4833(2) 0.7731(4) 0.1090(14) Uani d . 1 . .
C C1 0.2094(3) 0.6542(2) 0.6617(3) 0.0415(7) Uani d . 1 . .
H H1 0.304(4) 0.639(2) 0.679(3) 0.043(9) Uiso d . 1 . .
N N2 0.1631(3) 0.58379(16) 0.7142(3) 0.0431(6) Uani d . 1 . .
C C3 0.0280(4) 0.57123(19) 0.6714(3) 0.0443(7) Uani d . 1 . .
C C4 -0.0805(4) 0.6256(3) 0.5630(4) 0.0564(9) Uani d . 1 . .
H H41 -0.142(4) 0.587(3) 0.502(4) 0.068(12) Uiso d . 1 . .
H H42 -0.141(5) 0.653(3) 0.592(4) 0.077(13) Uiso d . 1 . .
C C5 -0.0340(3) 0.6908(2) 0.4983(3) 0.0430(7) Uani d . 1 . .
H H5 -0.104(3) 0.691(2) 0.408(3) 0.044(9) Uiso d . 1 . .
C C6 -0.0220(3) 0.7862(2) 0.5439(3) 0.0380(7) Uani d . 1 . .
C C6A 0.1071(3) 0.79611(18) 0.6714(3) 0.0339(6) Uani d . 1 . .
N N7 0.1383(3) 0.86796(17) 0.7466(2) 0.0366(6) Uani d . 1 . .
H H7 0.087(4) 0.909(2) 0.735(3) 0.042(9) Uiso d . 1 . .
C C7A 0.2701(3) 0.85823(19) 0.8510(3) 0.0356(6) Uani d . 1 . .
C C8 0.3469(3) 0.9135(2) 0.9544(3) 0.0447(7) Uani d . 1 . .
H H8 0.307(4) 0.965(3) 0.963(4) 0.065(11) Uiso d . 1 . .
C C9 0.4779(4) 0.8870(3) 1.0455(3) 0.0527(9) Uani d . 1 . .
H H9 0.531(4) 0.923(2) 1.112(4) 0.058(11) Uiso d . 1 . .
C C10 0.5337(4) 0.8091(3) 1.0358(4) 0.0577(10) Uani d . 1 . .
H H10 0.617(5) 0.798(3) 1.094(4) 0.070(13) Uiso d . 1 . .
C C11 0.4588(3) 0.7542(2) 0.9344(4) 0.0500(8) Uani d . 1 . .
H H11 0.493(4) 0.699(3) 0.925(3) 0.053(10) Uiso d . 1 . .
C C11A 0.3232(3) 0.77788(19) 0.8398(3) 0.0371(7) Uani d . 1 . .
C C11B 0.2155(3) 0.73953(18) 0.7235(3) 0.0362(6) Uani d . 1 . .
C C12 -0.1673(5) 0.9159(3) 0.3688(5) 0.0906(17) Uani d D 1 . .
H H12A -0.1475 0.9741 0.4036 0.109 Uiso calc R 1 . .
H H12B -0.2121 0.9205 0.2771 0.109 Uiso calc R 1 . .
C C13 -0.2624(5) 0.8740(4) 0.3995(6) 0.106(2) Uani d D 1 . .
H H13A -0.3178 0.8314 0.3344 0.127 Uiso calc R 1 . .
H H13B -0.3256 0.9171 0.3991 0.127 Uiso calc R 1 . .
C C14 0.1063(4) 0.6613(2) 0.5194(3) 0.0470(8) Uani d . 1 . .
H H141 0.096(3) 0.608(2) 0.482(3) 0.046(9) Uiso d . 1 . .
H H142 0.145(4) 0.704(2) 0.483(3) 0.056(10) Uiso d . 1 . .
C C15 0.2666(4) 0.5408(2) 0.8317(4) 0.0575(9) Uani d . 1 . .
H H151 0.216(6) 0.523(4) 0.884(5) 0.114(18) Uiso d . 1 . .
H H152 0.346(5) 0.582(3) 0.883(4) 0.076(13) Uiso d . 1 . .
C C16 0.3309(5) 0.4618(3) 0.8156(5) 0.0704(11) Uani d . 1 . .
H H16A 0.3840 0.4319 0.8964 0.084 Uiso calc R 1 . .
H H16B 0.2586 0.4230 0.7556 0.084 Uiso calc R 1 . .
C C17 0.4859(8) 0.4086(4) 0.7611(8) 0.126(2) Uani d . 1 . .
H H17A 0.5444 0.4269 0.7298 0.189 Uiso calc R 1 . .
H H17B 0.4182 0.3679 0.7027 0.189 Uiso calc R 1 . .
H H17C 0.5419 0.3817 0.8427 0.189 Uiso calc R 1 . .

loop_
_atom_site_aniso_label
_atom_site_aniso_U_11
_atom_site_aniso_U_22
_atom_site_aniso_U_33
_atom_site_aniso_U_12
_atom_site_aniso_U_13
_atom_site_aniso_U_23
S1 0.0634(6) 0.0513(5) 0.0516(5) 0.0028(4) 0.0346(5) 0.0135(4)
S2 0.0386(4) 0.0590(6) 0.0533(5) 0.0041(4) 0.0234(4) 0.0035(4)
O1 0.0779(17) 0.0414(13) 0.0728(17) -0.0145(12) 0.0456(15) 0.0025(12)
O2 0.152(3) 0.066(2) 0.175(4) 0.025(2) 0.131(3) 0.019(2)
C1 0.0471(18) 0.0336(16) 0.0529(19) 0.0004(13) 0.0324(16) -0.0034(13)
N2 0.0523(16) 0.0296(13) 0.0498(15) 0.0011(11) 0.0281(13) 0.0007(11)
C3 0.059(2) 0.0292(15) 0.0503(18) -0.0081(14) 0.0327(16) -0.0075(13)
C4 0.049(2) 0.047(2) 0.067(2) -0.0100(17) 0.0265(19) 0.0050(18)
C5 0.0479(18) 0.0403(17) 0.0371(17) -0.0057(14) 0.0196(15) -0.0025(13)
C6 0.0407(16) 0.0380(16) 0.0379(16) -0.0017(13) 0.0222(14) 0.0014(13)
C6A 0.0361(14) 0.0338(15) 0.0364(15) -0.0018(12) 0.0220(13) -0.0006(12)
N7 0.0375(13) 0.0321(13) 0.0402(14) 0.0028(11) 0.0200(12) -0.0024(11)
C7A 0.0358(15) 0.0349(15) 0.0410(16) -0.0031(12) 0.0234(13) -0.0005(12)
C8 0.0470(18) 0.0393(17) 0.0503(19) -0.0047(14) 0.0270(16) -0.0069(14)
C9 0.0441(18) 0.060(2) 0.0455(19) -0.0104(17) 0.0168(16) -0.0123(17)
C10 0.0369(18) 0.065(2) 0.054(2) 0.0004(17) 0.0109(17) -0.0014(18)
C11 0.0393(17) 0.0452(19) 0.061(2) 0.0052(15) 0.0234(16) 0.0017(16)
C11A 0.0349(14) 0.0364(15) 0.0432(16) -0.0015(12) 0.0225(13) -0.0001(13)
C11B 0.0383(15) 0.0312(14) 0.0436(16) -0.0016(12) 0.0245(13) -0.0015(12)
C12 0.056(2) 0.091(3) 0.100(4) 0.008(2) 0.023(2) 0.050(3)
C13 0.076(3) 0.148(5) 0.099(4) 0.050(3) 0.049(3) 0.062(4)
C14 0.065(2) 0.0384(18) 0.0494(19) -0.0033(16) 0.0383(18) -0.0078(15)
C15 0.063(2) 0.0424(19) 0.054(2) 0.0027(17) 0.0210(19) 0.0035(16)
C16 0.071(3) 0.053(2) 0.085(3) 0.007(2) 0.039(2) 0.007(2)
C17 0.165(6) 0.097(4) 0.188(7) 0.030(4) 0.141(6) 0.002(4)

loop_
_atom_type_symbol
_atom_type_description
_atom_type_scat_dispersion_real
_atom_type_scat_dispersion_imag
_atom_type_scat_source
C C 0.0033 0.0016 'International Tables Vol C Tables 4.2.6.8 and 6.1.1.4'
H H 0.0000 0.0000 'International Tables Vol C Tables 4.2.6.8 and 6.1.1.4'
N N 0.0061 0.0033 'International Tables Vol C Tables 4.2.6.8 and 6.1.1.4'
O O 0.0106 0.0060 'International Tables Vol C Tables 4.2.6.8 and 6.1.1.4'
S S 0.1246 0.1234 'International Tables Vol C Tables 4.2.6.8 and 6.1.1.4'

loop_
_geom_angle_atom_site_label_1
_geom_angle_atom_site_label_2
_geom_angle_atom_site_label_3
_geom_angle_site_symmetry_1
_geom_angle_site_symmetry_3
_geom_angle
_geom_angle_publ_flag
C12 S1 C6 . . 98.61(18) ?
C13 S2 C6 . . 98.0(2) ?
C16 O2 C17 . . 112.3(4) ?
N2 C1 C11B . . 110.8(2) ?
N2 C1 C14 . . 108.9(3) ?
N2 C1 H1 . . 108.1(19) ?
C11B C1 C14 . . 109.1(3) ?
C11B C1 H1 . . 109.3(19) ?
C14 C1 H1 . . 110.7(19) ?
C3 N2 C15 . . 118.7(3) ?
C3 N2 C1 . . 121.0(3) ?
C15 N2 C1 . . 118.9(3) ?
O1 C3 N2 . . 122.3(3) ?
O1 C3 C4 . . 117.9(3) ?
N2 C3 C4 . . 119.8(3) ?
C3 C4 C5 . . 119.2(3) ?
C3 C4 H41 . . 106(3) ?
C3 C4 H42 . . 107(3) ?
C5 C4 H41 . . 108(3) ?
C5 C4 H42 . . 113(3) ?
H41 C4 H42 . . 101(4) ?
C4 C5 C6 . . 114.9(3) ?
C4 C5 H5 . . 108(2) ?
C6 C5 H5 . . 106(2) ?
C14 C5 C4 . . 108.4(3) ?
C14 C5 C6 . . 109.4(3) ?
C14 C5 H5 . . 110.6(19) ?
C5 C6 S1 . . 108.4(2) ?
C5 C6 S2 . . 113.2(2) ?
C6A C6 C5 . . 109.3(3) ?
C6A C6 S1 . . 108.3(2) ?
C6A C6 S2 . . 110.8(2) ?
S2 C6 S1 . . 106.67(16) ?
N7 C6A C6 . . 124.2(3) ?
C11B C6A N7 . . 110.5(3) ?
C11B C6A C6 . . 125.0(3) ?
C6A N7 C7A . . 108.5(3) ?
C6A N7 H7 . . 127(2) ?
C7A N7 H7 . . 124(2) ?
N7 C7A C8 . . 129.8(3) ?
N7 C7A C11A . . 108.0(3) ?
C8 C7A C11A . . 122.1(3) ?
C7A C8 H8 . . 121(2) ?
C9 C8 C7A . . 117.1(3) ?
C9 C8 H8 . . 122(2) ?
C8 C9 C10 . . 121.9(3) ?
C8 C9 H9 . . 118(2) ?
C10 C9 H9 . . 120(2) ?
C9 C10 H10 . . 117(3) ?
C11 C10 C9 . . 121.4(3) ?
C11 C10 H10 . . 121(3) ?
C10 C11 C11A . . 118.8(3) ?
C10 C11 H11 . . 124(2) ?
C11A C11 H11 . . 117(2) ?
C7A C11A C11B . . 106.2(2) ?
C11 C11A C7A . . 118.6(3) ?
C11 C11A C11B . . 135.2(3) ?
C6A C11B C1 . . 122.0(3) ?
C6A C11B C11A . . 106.9(3) ?
C11A C11B C1 . . 131.2(3) ?
S1 C12 H12A . . 109.1 ?
S1 C12 H12B . . 109.1 ?
C13 C12 S1 . . 112.5(3) ?
C13 C12 H12A . . 109.1 ?
C13 C12 H12B . . 109.1 ?
H12A C12 H12B . . 107.8 ?
C12 C13 S2 . . 112.5(4) ?
C12 C13 H13A . . 109.1 ?
C12 C13 H13B . . 109.1 ?
S2 C13 H13A . . 109.1 ?
S2 C13 H13B . . 109.1 ?
H13A C13 H13B . . 107.8 ?
C1 C14 C5 . . 108.6(3) ?
C1 C14 H141 . . 109(2) ?
C1 C14 H142 . . 108(2) ?
C5 C14 H141 . . 110(2) ?
C5 C14 H142 . . 112(2) ?
H141 C14 H142 . . 109(3) ?
N2 C15 C16 . . 115.7(3) ?
N2 C15 H151 . . 108(3) ?
N2 C15 H152 . . 109(2) ?
C16 C15 H151 . . 108(3) ?
C16 C15 H152 . . 105(2) ?
H152 C15 H151 . . 111(4) ?
O2 C16 C15 . . 109.9(4) ?
O2 C16 H16A . . 109.7 ?
O2 C16 H16B . . 109.7 ?
C15 C16 H16A . . 109.7 ?
C15 C16 H16B . . 109.7 ?
H16A C16 H16B . . 108.2 ?
O2 C17 H17A . . 109.5 ?
O2 C17 H17B . . 109.5 ?
O2 C17 H17C . . 109.5 ?
H17A C17 H17B . . 109.5 ?
H17A C17 H17C . . 109.5 ?
H17B C17 H17C . . 109.5 ?

loop_
_geom_bond_atom_site_label_1
_geom_bond_atom_site_label_2
_geom_bond_site_symmetry_2
_geom_bond_distance
_geom_bond_publ_flag
S1 C6 . 1.862(3) ?
S1 C12 . 1.787(5) ?
S2 C6 . 1.833(3) ?
S2 C13 . 1.744(5) ?
O1 C3 . 1.238(4) ?
O2 C16 . 1.337(5) ?
O2 C17 . 1.450(6) ?
C1 H1 . 0.99(3) ?
N2 C1 . 1.487(4) ?
N2 C3 . 1.337(4) ?
N2 C15 . 1.462(5) ?
C4 C3 . 1.510(5) ?
C4 H41 . 0.92(4) ?
C4 H42 . 1.01(5) ?
C5 C4 . 1.531(5) ?
C5 C14 . 1.525(5) ?
C5 H5 . 0.97(3) ?
C6 C5 . 1.556(4) ?
C6A C6 . 1.492(4) ?
N7 C6A . 1.368(4) ?
N7 C7A . 1.374(4) ?
N7 H7 . 0.81(4) ?
C7A C8 . 1.397(4) ?
C7A C11A . 1.412(4) ?
C8 C9 . 1.369(5) ?
C8 H8 . 0.95(4) ?
C9 C10 . 1.388(5) ?
C9 H9 . 0.91(4) ?
C10 C11 . 1.374(5) ?
C10 H10 . 0.85(4) ?
C11 C11A . 1.401(4) ?
C11 H11 . 0.96(4) ?
C11A C11B . 1.437(4) ?
C11B C6A . 1.358(4) ?
C11B C1 . 1.503(4) ?
C12 C13 . 1.456(7) ?
C12 H12A . 0.9700 ?
C12 H12B . 0.9700 ?
C13 H13A . 0.9700 ?
C13 H13B . 0.9700 ?
C14 C1 . 1.521(5) ?
C14 H141 . 0.92(4) ?
C14 H142 . 1.01(4) ?
C15 C16 . 1.480(6) ?
C15 H152 . 1.00(5) ?
C15 H151 . 1.09(6) ?
C16 H16A . 0.9700 ?
C16 H16B . 0.9700 ?
C17 H17A . 0.9600 ?
C17 H17B . 0.9600 ?
C17 H17C . 0.9600 ?

loop_
_geom_hbond_atom_site_label_D
_geom_hbond_atom_site_label_H
_geom_hbond_atom_site_label_A
_geom_hbond_site_symmetry_A
_geom_hbond_distance_DH
_geom_hbond_distance_HA
_geom_hbond_distance_DA
_geom_hbond_angle_DHA
_geom_hbond_publ_flag
N7 H7 O1 2_556 0.82(4) 2.06(4) 2.832(4) 157(3) yes
C17 H17A Cg1 2_646 0.96 2.89 3.545(9) 127 yes

loop_
_geom_torsion_atom_site_label_1
_geom_torsion_atom_site_label_2
_geom_torsion_atom_site_label_3
_geom_torsion_atom_site_label_4
_geom_torsion_site_symmetry_1
_geom_torsion_site_symmetry_2
_geom_torsion_site_symmetry_3
_geom_torsion_site_symmetry_4
_geom_torsion
_geom_torsion_publ_flag
C12 S1 C6 S2 . . . . -7.3(3) ?
C12 S1 C6 C5 . . . . 114.9(3) ?
C12 S1 C6 C6A . . . . -126.6(3) ?
C6 S1 C12 C13 . . . . -15.1(5) ?
C13 S2 C6 C6A . . . . 140.4(3) ?
C13 S2 C6 C5 . . . . -96.3(3) ?
C13 S2 C6 S1 . . . . 22.8(3) ?
C6 S2 C13 C12 . . . . -35.3(5) ?
C17 O2 C16 C15 . . . . 177.4(5) ?
C3 N2 C1 C11B . . . . 82.0(4) ?
C3 N2 C1 C14 . . . . -38.0(4) ?
C15 N2 C1 C11B . . . . -84.5(3) ?
C15 N2 C1 C14 . . . . 155.6(3) ?
C1 N2 C3 O1 . . . . -176.6(3) ?
C1 N2 C3 C4 . . . . 3.6(5) ?
C15 N2 C3 O1 . . . . -10.1(5) ?
C15 N2 C3 C4 . . . . 170.1(3) ?
C1 N2 C15 C16 . . . . -92.1(4) ?
C3 N2 C15 C16 . . . . 101.1(4) ?
C5 C4 C3 O1 . . . . -176.1(3) ?
C5 C4 C3 N2 . . . . 3.7(5) ?
C6 C5 C4 C3 . . . . -98.9(4) ?
C14 C5 C4 C3 . . . . 23.9(5) ?
C4 C5 C14 C1 . . . . -57.4(4) ?
C6 C5 C14 C1 . . . . 68.7(3) ?
S1 C6 C5 C4 . . . . -166.5(2) ?
S1 C6 C5 C14 . . . . 71.2(3) ?
S2 C6 C5 C4 . . . . -48.4(3) ?
S2 C6 C5 C14 . . . . -170.6(2) ?
C6A C6 C5 C4 . . . . 75.7(3) ?
C6A C6 C5 C14 . . . . -46.6(3) ?
N7 C6A C6 S1 . . . . 72.2(3) ?
N7 C6A C6 S2 . . . . -44.4(3) ?
N7 C6A C6 C5 . . . . -169.9(3) ?
C11B C6A C6 S1 . . . . -101.0(3) ?
C11B C6A C6 S2 . . . . 142.3(3) ?
C11B C6A C6 C5 . . . . 16.8(4) ?
C7A N7 C6A C6 . . . . -174.4(3) ?
C7A N7 C6A C11B . . . . -0.3(3) ?
C6A N7 C7A C8 . . . . -179.4(3) ?
C6A N7 C7A C11A . . . . 0.4(3) ?
N7 C7A C8 C9 . . . . -179.6(3) ?
C11A C7A C8 C9 . . . . 0.6(5) ?
N7 C7A C11A C11 . . . . 178.5(3) ?
N7 C7A C11A C11B . . . . -0.4(3) ?
C8 C7A C11A C11 . . . . -1.7(4) ?
C8 C7A C11A C11B . . . . 179.4(3) ?
C7A C8 C9 C10 . . . . 0.7(5) ?
C8 C9 C10 C11 . . . . -0.8(6) ?
C9 C10 C11 C11A . . . . -0.4(6) ?
C10 C11 C11A C7A . . . . 1.6(5) ?
C10 C11 C11A C11B . . . . -179.9(3) ?
C7A C11A C11B C1 . . . . -178.8(3) ?
C7A C11A C11B C6A . . . . 0.3(3) ?
C11 C11A C11B C1 . . . . 2.5(6) ?
C11 C11A C11B C6A . . . . -178.4(4) ?
C6A C11B C1 N2 . . . . -94.1(3) ?
C6A C11B C1 C14 . . . . 25.7(4) ?
C11A C11B C1 N2 . . . . 84.9(4) ?
C11A C11B C1 C14 . . . . -155.3(3) ?
C1 C11B C6A N7 . . . . 179.2(3) ?
C11A C11B C6A N7 . . . . 0.0(3) ?
C1 C11B C6A C6 . . . . -6.7(4) ?
C11A C11B C6A C6 . . . . 174.1(3) ?
S1 C12 C13 S2 . . . . 34.0(7) ?
C5 C14 C1 N2 . . . . 65.4(3) ?
C5 C14 C1 C11B . . . . -55.6(3) ?
N2 C15 C16 O2 . . . . 70.2(5) ?
